data_7714905
loop_
_publ_author_name
'Mahdavi, Seyedeh Mahbobeh'
'Bockfeld, Dirk'
'B&#xfc;ssing, Rolf'
'Karge, Bianka'
'Bannenberg, Thomas'
'Frank, Ren&#xe9;'
'Br&#xf6;nstrup, Mark'
'Ott, Ingo'
'Tamm, Matthias'

_publ_section_title
;
 Synthesis of N-heterocyclic carbene gold(I) complexes from the marine
 betaine 1,3-dimethylimidazolium-4-carboxylate.
;
_journal_issue 5
_journal_name_full 'Dalton transactions (Cambridge, England : 2003)'
_journal_page_first 1942
_journal_page_last 1946
_journal_paper_doi 10.1039/d3dt04135b
_journal_volume 53
_journal_year 2024
_chemical_formula_moiety 'C6 H8 Au Cl N2 O2'
_chemical_formula_sum 'C6 H8 Au Cl N2 O2'
_chemical_formula_weight 372.56
_space_group_crystal_system monoclinic
_space_group_IT_number 14
_space_group_name_Hall '-P 2yn'
_space_group_name_H-M_alt 'P 1 21/n 1'
_atom_sites_solution_hydrogens geom
_atom_sites_solution_primary iterative
_atom_sites_solution_secondary difmap
_audit_creation_method SHELXL-2018/3
_audit_update_record
;
2023-11-27 deposited with the CCDC.	2024-01-03 downloaded from the CCDC.
;
_cell_angle_alpha 90
_cell_angle_beta 102.935(2)
_cell_angle_gamma 90
_cell_formula_units_Z 4
_cell_length_a 6.76910(10)
_cell_length_b 12.2956(2)
_cell_length_c 11.0786(2)
_cell_measurement_reflns_used 63220
_cell_measurement_temperature 100(2)
_cell_measurement_theta_max 58.7470
_cell_measurement_theta_min 3.2100
_cell_volume 898.68(3)
_computing_cell_refinement 'CrysAlisPro 1.171.40.81a (Rigaku OD, 2020)'
_computing_data_collection 'CrysAlisPro 1.171.40.81a (Rigaku OD, 2020)'
_computing_data_reduction 'CrysAlisPro 1.171.40.81a (Rigaku OD, 2020)'
_computing_publication_material 'OLEX2 v1.2 (O. V. Dolomanov et al., J. Appl. Cryst., 2009, 42, 339-341)'
_computing_structure_refinement 'SHELXL-2018/3 (G. M. Sheldrick, Acta Cryst., 2015, C71, 3-8)'
_computing_structure_solution 'SHELXT 2018/2 (G. M. Sheldrick, Acta Cryst., 2015, A71, 3-8)'
_diffrn_ambient_environment N~2~
_diffrn_ambient_temperature 100(2)
_diffrn_detector 'Hybrid Pixel Array Detector'
_diffrn_detector_area_resol_mean 10.0000
_diffrn_detector_type HyPix
_diffrn_measured_fraction_theta_full 0.999
_diffrn_measured_fraction_theta_max 0.992
_diffrn_measurement_device 'four-circle diffractometer'
_diffrn_measurement_device_type 'XtaLAB Synergy, Single source at offset/far, HyPix'
_diffrn_measurement_method '\w scans'
_diffrn_radiation_monochromator mirror
_diffrn_radiation_probe x-ray
_diffrn_radiation_type 'Mo K\a'
_diffrn_radiation_wavelength 0.71073
_diffrn_reflns_av_R_equivalents 0.0576
_diffrn_reflns_av_unetI/netI 0.0252
_diffrn_reflns_Laue_measured_fraction_full 0.999
_diffrn_reflns_Laue_measured_fraction_max 0.992
_diffrn_reflns_limit_h_max 16
_diffrn_reflns_limit_h_min -15
_diffrn_reflns_limit_k_max 29
_diffrn_reflns_limit_k_min -29
_diffrn_reflns_limit_l_max 26
_diffrn_reflns_limit_l_min -26
_diffrn_reflns_number 127069
_diffrn_reflns_point_group_measured_fraction_full 0.999
_diffrn_reflns_point_group_measured_fraction_max 0.992
_diffrn_reflns_theta_full 25.242
_diffrn_reflns_theta_max 58.805
_diffrn_reflns_theta_min 3.238
_diffrn_source 'micro-focus sealed X-ray tube'
_diffrn_source_type 'PhotonJet (Mo) X-ray Source'
_exptl_absorpt_coefficient_mu 16.627
_exptl_absorpt_correction_T_max 0.638
_exptl_absorpt_correction_T_min 0.055
_exptl_absorpt_correction_type gaussian
_exptl_absorpt_process_details
;
CrysAlisPro 1.171.40.81a (Rigaku Oxford Diffraction, 2020)
Numerical absorption correction based on gaussian integration over
a multifaceted crystal model
Empirical absorption correction using spherical harmonics,
implemented in SCALE3 ABSPACK scaling algorithm.
;
_exptl_crystal_colour colourless
_exptl_crystal_density_diffrn 2.754
_exptl_crystal_description block
_exptl_crystal_F_000 680
_exptl_crystal_size_max 0.264
_exptl_crystal_size_mid 0.119
_exptl_crystal_size_min 0.099
_refine_diff_density_max 4.381
_refine_diff_density_min -3.580
_refine_diff_density_rms 0.217
_refine_ls_extinction_method none
_refine_ls_goodness_of_fit_ref 1.113
_refine_ls_hydrogen_treatment constr
_refine_ls_matrix_type full
_refine_ls_number_parameters 112
_refine_ls_number_reflns 13013
_refine_ls_number_restraints 0
_refine_ls_restrained_S_all 1.113
_refine_ls_R_factor_all 0.0335
_refine_ls_R_factor_gt 0.0254
_refine_ls_shift/su_max 0.003
_refine_ls_shift/su_mean 0.000
_refine_ls_structure_factor_coef Fsqd
_refine_ls_weighting_details 'w=1/[\s^2^(Fo^2^)+(0.0202P)^2^+0.7823P] where P=(Fo^2^+2Fc^2^)/3'
_refine_ls_weighting_scheme calc
_refine_ls_wR_factor_gt 0.0576
_refine_ls_wR_factor_ref 0.0596
_reflns_Friedel_coverage 0.000
_reflns_number_gt 10944
_reflns_number_total 13013
_reflns_threshold_expression 'I > 2\s(I)'
_cod_data_source_file d3dt04135b3.cif
_cod_data_source_block sm09db
_cod_depositor_comments 'Adding full bibliography for 7714901--7714907.cif.'
_cod_original_sg_symbol_H-M 'P 21/n'
_cod_database_code 7714905
_shelx_shelxl_version_number 2018/3
_shelx_space_group_comment
;
The symmetry employed for this shelxl refinement is uniquely defined
by the following loop, which should always be used as a source of
symmetry information in preference to the above space-group names.
They are only intended as comments.
;
_shelx_estimated_absorpt_t_min 0.097
_shelx_estimated_absorpt_t_max 0.290
_oxdiff_exptl_absorpt_empirical_full_min 0.632
_oxdiff_exptl_absorpt_empirical_full_max 1.627
_oxdiff_exptl_absorpt_empirical_details
;
Empirical correction (ABSPACK) includes:
- Absorption correction using spherical harmonics
- Frame scaling
;

loop_
_space_group_symop_operation_xyz
'x, y, z'
'-x+1/2, y+1/2, -z+1/2'
'-x, -y, -z'
'x-1/2, -y-1/2, z-1/2'

loop_
_atom_site_label
_atom_site_type_symbol
_atom_site_fract_x
_atom_site_fract_y
_atom_site_fract_z
_atom_site_U_iso_or_equiv
_atom_site_adp_type
_atom_site_occupancy
_atom_site_site_symmetry_order
_atom_site_calc_flag
_atom_site_refinement_flags_posn
_atom_site_refinement_flags_adp
_atom_site_refinement_flags_occupancy
_atom_site_disorder_assembly
_atom_site_disorder_group
Au1 Au 0.69162(2) 0.56373(2) 0.58329(2) 0.01283(1) Uani 1 1 d . . . . .
Cl1 Cl 0.84411(6) 0.64912(3) 0.44437(3) 0.01852(5) Uani 1 1 d . . . . .
O1 O 0.0929(2) 0.55849(10) 0.89506(13) 0.02046(18) Uani 1 1 d . . . . .
O2 O 0.2032(2) 0.40173(11) 0.99269(12) 0.02106(19) Uani 1 1 d . . . . .
H2 H 0.116592 0.416811 1.033816 0.032 Uiso 1 1 calc R U . . .
N1 N 0.41138(17) 0.53565(9) 0.75596(10) 0.01323(13) Uani 1 1 d . . . . .
N2 N 0.62292(19) 0.40165(10) 0.77267(11) 0.01533(15) Uani 1 1 d . . . . .
C1 C 0.56651(19) 0.49672(10) 0.71115(11) 0.01346(15) Uani 1 1 d . . . . .
C2 C 0.3695(2) 0.46512(11) 0.84480(11) 0.01409(15) Uani 1 1 d . . . . .
C3 C 0.5035(2) 0.38071(11) 0.85445(13) 0.01588(17) Uani 1 1 d . . . . .
H3 H 0.512066 0.319444 0.907613 0.019 Uiso 1 1 calc R U . . .
C4 C 0.2090(2) 0.48063(11) 0.91213(12) 0.01541(17) Uani 1 1 d . . . . .
C5 C 0.2954(2) 0.63288(12) 0.70817(14) 0.01755(19) Uani 1 1 d . . . . .
H5A H 0.355665 0.667012 0.644971 0.026 Uiso 1 1 calc R U . . .
H5B H 0.298071 0.684301 0.776098 0.026 Uiso 1 1 calc R U . . .
H5C H 0.154895 0.612462 0.671427 0.026 Uiso 1 1 calc R U . . .
C6 C 0.7763(3) 0.32776(14) 0.74639(19) 0.0239(3) Uani 1 1 d . . . . .
H6A H 0.869289 0.368004 0.706529 0.036 Uiso 1 1 calc R U . . .
H6B H 0.710402 0.269816 0.691022 0.036 Uiso 1 1 calc R U . . .
H6C H 0.852423 0.295758 0.823958 0.036 Uiso 1 1 calc R U . . .

loop_
_atom_site_aniso_label
_atom_site_aniso_U_11
_atom_site_aniso_U_22
_atom_site_aniso_U_33
_atom_site_aniso_U_23
_atom_site_aniso_U_13
_atom_site_aniso_U_12
Au1 0.01338(2) 0.01481(2) 0.01125(1) -0.00062(1) 0.00477(1) -0.00201(1)
Cl1 0.02142(13) 0.02174(12) 0.01374(10) 0.00030(9) 0.00678(10) -0.00679(10)
O1 0.0176(4) 0.0243(5) 0.0224(5) 0.0048(3) 0.0106(4) 0.0038(3)
O2 0.0215(5) 0.0235(5) 0.0219(4) 0.0070(4) 0.0128(4) 0.0038(4)
N1 0.0127(3) 0.0155(3) 0.0124(3) 0.0002(3) 0.0045(3) -0.0001(3)
N2 0.0151(4) 0.0165(4) 0.0162(4) 0.0015(3) 0.0074(3) 0.0014(3)
C1 0.0135(4) 0.0151(4) 0.0129(3) -0.0003(3) 0.0054(3) -0.0006(3)
C2 0.0138(4) 0.0168(4) 0.0127(4) 0.0005(3) 0.0051(3) -0.0008(3)
C3 0.0165(4) 0.0170(4) 0.0154(4) 0.0023(3) 0.0063(4) 0.0003(3)
C4 0.0140(4) 0.0192(4) 0.0146(4) 0.0005(3) 0.0065(3) -0.0010(3)
C5 0.0169(5) 0.0181(4) 0.0190(5) 0.0023(4) 0.0069(4) 0.0029(4)
C6 0.0244(6) 0.0205(5) 0.0313(8) 0.0039(5) 0.0154(6) 0.0070(5)

loop_
_atom_type_symbol
_atom_type_description
_atom_type_scat_dispersion_real
_atom_type_scat_dispersion_imag
_atom_type_scat_source
C C 0.0033 0.0016 'International Tables Vol C Tables 4.2.6.8 and 6.1.1.4'
H H 0.0000 0.0000 'International Tables Vol C Tables 4.2.6.8 and 6.1.1.4'
Au Au -2.0133 8.8022 'International Tables Vol C Tables 4.2.6.8 and 6.1.1.4'
Cl Cl 0.1484 0.1585 'International Tables Vol C Tables 4.2.6.8 and 6.1.1.4'
N N 0.0061 0.0033 'International Tables Vol C Tables 4.2.6.8 and 6.1.1.4'
O O 0.0106 0.0060 'International Tables Vol C Tables 4.2.6.8 and 6.1.1.4'

loop_
_exptl_crystal_face_index_h
_exptl_crystal_face_index_k
_exptl_crystal_face_index_l
_exptl_crystal_face_perp_dist
-1 17 4 0.0595
1 15 7 0.0571
6 -9 -11 0.0996
0 -15 -8 0.0496
-7 7 11 0.0996
7 5 -11 0.1124
0 5 -15 0.0586
-9 -7 6 0.1093
0 -5 15 0.0610
0 10 -13 0.0533
1 -9 12 0.0598
-4 12 -8 0.0808
7 -11 1 0.0981
7 -12 -3 0.0972
-6 14 2 0.0947
6 13 -1 0.0919
6 12 3 0.0878
1 12 11 0.0533
-1 11 12 0.0541
0 -12 -11 0.0448
8 -2 4 0.1052
0 -10 13 0.0587
-6 5 -8 0.1033
0 13 -10 0.0566
3 13 -10 0.0766
-3 -13 10 0.0726
0 16 -6 0.0603
0 -16 6 0.0603

loop_
_geom_angle_atom_site_label_1
_geom_angle_atom_site_label_2
_geom_angle_atom_site_label_3
_geom_angle
_geom_angle_site_symmetry_1
_geom_angle_site_symmetry_3
_geom_angle_publ_flag
C1 Au1 Cl1 176.50(4) . . ?
C1 Au1 Au1 77.88(4) . 3_666 ?
Cl1 Au1 Au1 105.273(10) . 3_666 ?
C4 O2 H2 109.5 . . ?
C1 N1 C2 109.84(11) . . ?
C1 N1 C5 123.84(11) . . ?
C2 N1 C5 126.10(11) . . ?
C1 N2 C3 110.60(11) . . ?
C1 N2 C6 124.53(12) . . ?
C3 N2 C6 124.64(12) . . ?
N1 C1 N2 105.95(11) . . ?
N1 C1 Au1 127.47(9) . . ?
N2 C1 Au1 126.58(9) . . ?
C3 C2 N1 107.00(11) . . ?
C3 C2 C4 127.99(12) . . ?
N1 C2 C4 125.01(12) . . ?
N2 C3 C2 106.60(11) . . ?
N2 C3 H3 126.7 . . ?
C2 C3 H3 126.7 . . ?
O1 C4 O2 124.14(13) . . ?
O1 C4 C2 123.17(13) . . ?
O2 C4 C2 112.69(12) . . ?
N1 C5 H5A 109.5 . . ?
N1 C5 H5B 109.5 . . ?
H5A C5 H5B 109.5 . . ?
N1 C5 H5C 109.5 . . ?
H5A C5 H5C 109.5 . . ?
H5B C5 H5C 109.5 . . ?
N2 C6 H6A 109.5 . . ?
N2 C6 H6B 109.5 . . ?
H6A C6 H6B 109.5 . . ?
N2 C6 H6C 109.5 . . ?
H6A C6 H6C 109.5 . . ?
H6B C6 H6C 109.5 . . ?

loop_
_geom_bond_atom_site_label_1
_geom_bond_atom_site_label_2
_geom_bond_distance
_geom_bond_site_symmetry_2
_geom_bond_publ_flag
Au1 C1 1.9849(12) . ?
Au1 Cl1 2.2908(3) . ?
Au1 Au1 3.23241(11) 3_666 ?
O1 C4 1.2260(18) . ?
O2 C4 1.3247(18) . ?
O2 H2 0.8400 . ?
N1 C1 1.3460(16) . ?
N1 C2 1.3878(16) . ?
N1 C5 1.4626(18) . ?
N2 C1 1.3639(17) . ?
N2 C3 1.3666(17) . ?
N2 C6 1.4573(19) . ?
C2 C3 1.3670(19) . ?
C2 C4 1.4613(18) . ?
C3 H3 0.9500 . ?
C5 H5A 0.9800 . ?
C5 H5B 0.9800 . ?
C5 H5C 0.9800 . ?
C6 H6A 0.9800 . ?
C6 H6B 0.9800 . ?
C6 H6C 0.9800 . ?

loop_
_geom_torsion_atom_site_label_1
_geom_torsion_atom_site_label_2
_geom_torsion_atom_site_label_3
_geom_torsion_atom_site_label_4
_geom_torsion
_geom_torsion_site_symmetry_1
_geom_torsion_site_symmetry_2
_geom_torsion_site_symmetry_3
_geom_torsion_site_symmetry_4
_geom_torsion_publ_flag
C2 N1 C1 N2 -0.33(15) . . . . ?
C5 N1 C1 N2 -175.25(12) . . . . ?
C2 N1 C1 Au1 -179.65(9) . . . . ?
C5 N1 C1 Au1 5.43(19) . . . . ?
C3 N2 C1 N1 0.48(15) . . . . ?
C6 N2 C1 N1 175.11(15) . . . . ?
C3 N2 C1 Au1 179.80(10) . . . . ?
C6 N2 C1 Au1 -5.6(2) . . . . ?
C1 N1 C2 C3 0.08(15) . . . . ?
C5 N1 C2 C3 174.85(13) . . . . ?
C1 N1 C2 C4 -179.24(12) . . . . ?
C5 N1 C2 C4 -4.5(2) . . . . ?
C1 N2 C3 C2 -0.43(16) . . . . ?
C6 N2 C3 C2 -175.06(15) . . . . ?
N1 C2 C3 N2 0.21(15) . . . . ?
C4 C2 C3 N2 179.50(13) . . . . ?
C3 C2 C4 O1 -178.42(15) . . . . ?
N1 C2 C4 O1 0.8(2) . . . . ?
C3 C2 C4 O2 1.5(2) . . . . ?
N1 C2 C4 O2 -179.34(13) . . . . ?

loop_
_exptl_oxdiff_crystal_face_indexfrac_h
_exptl_oxdiff_crystal_face_indexfrac_k
_exptl_oxdiff_crystal_face_indexfrac_l
_exptl_oxdiff_crystal_face_x
_exptl_oxdiff_crystal_face_y
_exptl_oxdiff_crystal_face_z
-1.1723 16.8000 3.6997 0.7428 0.6341 0.2150
0.6436 15.4018 6.6810 0.4975 0.8111 0.3077
6.1554 -8.7961 -10.9487 -0.4510 -0.7367 0.5039
0.3242 -15.0941 -7.5918 -0.5119 -0.8349 -0.2021
-6.9717 6.9562 10.9591 0.4105 0.6708 -0.6177
7.3414 5.3666 -11.1989 0.1464 -0.3512 0.9248
0.4650 5.1306 -14.6943 0.6088 -0.7125 0.3489
-8.6292 -6.6011 6.0992 0.0051 -0.0075 -1.0000
-0.1895 -4.9704 14.6518 -0.6155 0.7202 -0.3201
0.0322 9.6738 -12.6480 0.7878 -0.4825 0.3828
0.6847 -9.4012 12.4957 -0.8106 0.4965 -0.3105
-3.9315 11.7471 -7.8338 0.9723 -0.2335 0.0090
6.9169 -11.1545 1.1997 -0.9302 -0.0728 0.3597
6.6472 -12.4180 -2.9801 -0.8610 -0.3562 0.3630
-5.9038 13.6149 2.3791 0.8917 0.3690 -0.2621
6.4866 12.6236 -1.0090 0.2544 0.4168 0.8727
6.1892 11.9838 2.5864 0.1441 0.6033 0.7844
0.8721 12.0913 10.5013 0.2284 0.9518 0.2049
-0.8346 11.0301 11.9742 0.2335 0.9723 0.0090
0.1007 -11.5419 -11.3947 -0.2324 -0.9681 -0.0938
8.2684 -1.6085 4.4277 -0.6498 0.3975 0.6479
-0.3398 -9.7615 12.6973 -0.7763 0.4763 -0.4130
-6.1762 5.1129 -8.4334 0.8049 -0.4930 -0.3302
-0.4623 13.3157 -9.5570 0.9003 -0.2166 0.3775
3.3291 12.9022 -9.9000 0.6815 -0.1644 0.7132
-3.0063 -13.0274 9.9360 -0.7060 0.1702 -0.6874
0.0346 15.9366 -6.0174 0.8987 0.0702 0.4329
-0.0346 -15.9366 6.0174 -0.8987 -0.0702 -0.4329
